data_7034684
loop_
_publ_author_name
'Chen, Di-Ming'
'Ma, Jian-Gong'
'Cheng, Peng'

_publ_section_title
;
 Solvent-induced secondary building unit (SBU) variations in a series of
 Cu(ii) metal-organic frameworks derived from a bifunctional ligand.
;
_journal_issue 19
_journal_name_full 'Dalton transactions (Cambridge, England : 2003)'
_journal_page_first 8926
_journal_page_last 8931
_journal_paper_doi 10.1039/c5dt00994d
_journal_volume 44
_journal_year 2015
_chemical_formula_moiety '0.25(C216 H152 Cl28 Cu32 N72 O72)'
_chemical_formula_sum 'C54 H38 Cl7 Cu8 N18 O18'
_chemical_formula_weight 1983.49
_chemical_name_systematic
;
 ? 
;
_space_group_crystal_system orthorhombic
_space_group_IT_number 66
_space_group_name_Hall '-C 2 2c'
_space_group_name_H-M_alt 'C c c m'
_symmetry_space_group_name_Hall '-C 2 2c'
_symmetry_space_group_name_H-M 'C c c m'
_atom_sites_solution_hydrogens geom
_atom_sites_solution_primary direct
_atom_sites_solution_secondary difmap
_audit_creation_date 2015-01-26
_audit_creation_method
;
Olex2 1.2
(compiled 2015.01.19 svn.r3143 for OlexSys, GUI svn.r4992)
;
_audit_update_record
;
2015-03-05 deposited with the CCDC.
2015-04-02 downloaded from the CCDC.
;
_cell_angle_alpha 90.00
_cell_angle_beta 90.00
_cell_angle_gamma 90.00
_cell_formula_units_Z 4
_cell_length_a 15.8022(7)
_cell_length_b 24.0290(12)
_cell_length_c 21.3108(8)
_cell_measurement_temperature 293(2)
_cell_volume 8091.9(6)
_computing_molecular_graphics 'Olex2 (Dolomanov et al., 2009)'
_computing_publication_material 'Olex2 (Dolomanov et al., 2009)'
_computing_structure_refinement 'XL (Sheldrick, 2008)'
_computing_structure_solution 'ShelXS (Sheldrick, 2008)'
_diffrn_ambient_temperature 293(2)
_diffrn_measured_fraction_theta_full 0.997
_diffrn_measured_fraction_theta_max 0.997
_diffrn_measurement_device_type 'multiwire proportional'
_diffrn_measurement_method 'phi and omega scans'
_diffrn_radiation_monochromator graphite
_diffrn_radiation_type MoK\a
_diffrn_radiation_wavelength 0.71073
_diffrn_reflns_av_R_equivalents 0.0288
_diffrn_reflns_av_unetI/netI 0.0333
_diffrn_reflns_limit_h_max 12
_diffrn_reflns_limit_h_min -18
_diffrn_reflns_limit_k_max 28
_diffrn_reflns_limit_k_min -13
_diffrn_reflns_limit_l_max 25
_diffrn_reflns_limit_l_min -24
_diffrn_reflns_number 10178
_diffrn_reflns_theta_full 25.00
_diffrn_reflns_theta_max 25.00
_diffrn_reflns_theta_min 3.01
_diffrn_source 'fine-focus sealed tube'
_exptl_absorpt_coefficient_mu 2.361
_exptl_absorpt_correction_type none
_exptl_crystal_colour green
_exptl_crystal_colour_primary green
_exptl_crystal_density_diffrn 1.628
_exptl_crystal_density_method 'not measured'
_exptl_crystal_description block
_exptl_crystal_F_000 3932
_exptl_crystal_size_max 0.2
_exptl_crystal_size_mid 0.2
_exptl_crystal_size_min 0.2
_platon_squeeze_details
;
;
_refine_diff_density_max 1.276
_refine_diff_density_min -0.902
_refine_diff_density_rms 0.099
_refine_ls_extinction_method none
_refine_ls_goodness_of_fit_ref 1.074
_refine_ls_hydrogen_treatment mixed
_refine_ls_matrix_type full
_refine_ls_number_parameters 293
_refine_ls_number_reflns 3676
_refine_ls_number_restraints 1
_refine_ls_restrained_S_all 1.074
_refine_ls_R_factor_all 0.0452
_refine_ls_R_factor_gt 0.0402
_refine_ls_shift/su_max 0.001
_refine_ls_shift/su_mean 0.000
_refine_ls_structure_factor_coef Fsqd
_refine_ls_weighting_details 'calc w=1/[\s^2^(Fo^2^)+(0.0595P)^2^+31.6573P] where P=(Fo^2^+2Fc^2^)/3'
_refine_ls_weighting_scheme calc
_refine_ls_wR_factor_gt 0.1117
_refine_ls_wR_factor_ref 0.1152
_reflns_number_gt 3225
_reflns_number_total 3676
_reflns_threshold_expression >2sigma(I)
_cod_data_source_file c5dt00994d2.cif
_cod_data_source_block 2
_cod_depositor_comments 'Adding full bibliography for 7034682--7034684.cif.'
_cod_database_code 7034684
_olex2_refinement_description
;
1. Others
 Fixed Sof: C2(0.5) C8(0.5) C9(0.5) H9(0.5) C3(0.5) H3(0.5) O6(0.5) C4(0.5)
 C5(0.5) H5(0.5) C13(0.5) H13(0.5) O0AA(0.5)
 Fixed U13: Cu1(0) Cu2(0) Cl4(0) O2(0) N5(0) Cl1(0) O1(0) O4(0)
 Fixed U23: Cu1(0) Cu2(0) Cl4(0) O2(0) N5(0) Cl1(0) O1(0) O4(0)
 Fixed Uiso: H17(0.039) H31(0.043) H10(0.036) H11(0.033) H15(0.068) H16(0.063)
 H1(0.06) H9(0.034) H3(0.036) H5(0.036) H13(0.037)
 Fixed X: H17(0.1661) H31(0.3453) H10(0.3082) H11(0.2463) H15(0.0965)
 H16(0.036) H1(0.5764) Cl1(0.25) H9(0.7057) H3(0.8414) H5(0.6916) H13(0.8276)
 Fixed Y: H17(0.0917) H31(0.1681) H10(0.057) H11(0.0218) H15(0.1424)
 H16(0.1089) H1(0.2828) Cl1(0.25) H9(0.2915) H3(0.3264) H5(0.3536) H13(0.3904)
 Fixed Z: Cu1(0.5) Cu2(0.5) Cl4(0.5) O2(0.5) H17(0.6225) H31(0.7167)
 H10(0.7761) H11(0.8663) H15(0.7385) H16(0.8298) H1(0.5915) N5(0.5) Cl1(0.5)
 O1(0.5) H9(0.3917) H3(0.3815) O4(0.5) H5(0.4339) H13(0.445) H2(0.5)
;
_olex2_submission_special_instructions 'No special instructions were received'

loop_
_space_group_symop_id
_space_group_symop_operation_xyz
1 'x, y, z'
2 '-x, -y, z'
3 'x, -y, -z+1/2'
4 '-x, y, -z+1/2'
5 'x+1/2, y+1/2, z'
6 '-x+1/2, -y+1/2, z'
7 'x+1/2, -y+1/2, -z+1/2'
8 '-x+1/2, y+1/2, -z+1/2'
9 '-x, -y, -z'
10 'x, y, -z'
11 '-x, y, z-1/2'
12 'x, -y, z-1/2'
13 '-x+1/2, -y+1/2, -z'
14 'x+1/2, y+1/2, -z'
15 '-x+1/2, y+1/2, z-1/2'
16 'x+1/2, -y+1/2, z-1/2'

loop_
_atom_site_label
_atom_site_type_symbol
_atom_site_fract_x
_atom_site_fract_y
_atom_site_fract_z
_atom_site_U_iso_or_equiv
_atom_site_adp_type
_atom_site_occupancy
_atom_site_calc_flag
_atom_site_site_symmetry_order
_atom_site_refinement_flags_posn
_atom_site_refinement_flags_adp
_atom_site_refinement_flags_occupancy
Cu1 Cu 0.05001(4) 0.04399(3) 0.5000 0.01728(17) Uani 1 d 2 S T P
Cu2 Cu 0.25872(4) 0.14218(3) 0.5000 0.01809(18) Uani 1 d 2 S T P
Cu3 Cu 0.40677(3) 0.20975(2) 0.57925(2) 0.03072(17) Uani 1 d 1 . . .
Cl4 Cl 0.11491(7) 0.13375(5) 0.5000 0.0192(3) Uani 1 d 2 S T P
O2 O 0.3822(2) 0.16586(16) 0.5000 0.0207(8) Uani 1 d 2 DS T P
N7 N 0.26153(19) 0.13809(14) 0.59180(14) 0.0246(7) Uani 1 d 1 . . .
N9 N 0.3234(2) 0.16535(16) 0.62457(15) 0.0291(8) Uani 1 d 1 . . .
N10 N 0.2432(2) 0.12172(17) 0.69080(15) 0.0316(8) Uani 1 d 1 . . .
C17 C 0.2136(3) 0.1128(2) 0.63234(18) 0.0323(10) Uani 1 d 1 . . .
H17 H 0.1661 0.0917 0.6225 0.039 Uiso 1 calc 1 R . .
C31 C 0.3117(3) 0.1549(2) 0.68405(19) 0.0357(11) Uani 1 d 1 . . .
H31 H 0.3453 0.1681 0.7167 0.043 Uiso 1 calc 1 R . .
C7 C 0.2068(3) 0.10126(19) 0.74865(18) 0.0312(10) Uani 1 d 1 . . .
C10 C 0.2530(3) 0.06650(19) 0.78655(18) 0.0299(9) Uani 1 d 1 . . .
H10 H 0.3082 0.0570 0.7761 0.036 Uiso 1 calc 1 R . .
C11 C 0.2162(3) 0.04593(17) 0.84044(18) 0.0271(9) Uani 1 d 1 . . .
H11 H 0.2463 0.0218 0.8663 0.033 Uiso 1 calc 1 R . .
C12 C 0.1344(2) 0.06116(17) 0.85612(17) 0.0244(8) Uani 1 d 1 . . .
C15 C 0.1262(3) 0.1180(3) 0.7642(2) 0.0566(16) Uani 1 d 1 . . .
H15 H 0.0965 0.1424 0.7385 0.068 Uiso 1 calc 1 R . .
C16 C 0.0903(3) 0.0978(3) 0.8185(2) 0.0525(15) Uani 1 d 1 . . .
H16 H 0.0360 0.1089 0.8298 0.063 Uiso 1 calc 1 R . .
C6 C 0.0918(2) 0.03810(17) 0.91296(17) 0.0241(8) Uani 1 d 1 . . .
O3 O 0.11860(18) -0.00684(12) 0.93525(13) 0.0310(7) Uani 1 d 1 . . .
O5 O 0.02976(18) 0.06547(12) 0.93381(13) 0.0340(7) Uani 1 d 1 . . .
N3 N 0.4935(2) 0.24993(14) 0.53182(16) 0.0294(7) Uani 1 d 1 . . .
C1 C 0.5610(3) 0.27657(19) 0.5499(3) 0.0497(15) Uani 1 d 1 . . .
H1 H 0.5764 0.2828 0.5915 0.060 Uiso 1 calc 1 R . .
N5 N 0.6049(3) 0.2936(2) 0.5000 0.054(2) Uani 1 d 2 S T P
Cl2 Cl 0.42380(11) 0.26706(6) 0.66317(6) 0.0656(5) Uani 1 d 1 . . .
Cl1 Cl 0.2500 0.2500 0.5000 0.0656(9) Uani 1 d 4 S T P
O1 O 0.2922(3) 0.0418(2) 0.5000 0.0607(15) Uani 1 d 2 S T P
C2 C 0.6882(5) 0.3193(3) 0.4802(3) 0.0176(16) Uani 0.50 d 1 . . .
C8 C 0.8478(6) 0.3616(4) 0.4668(4) 0.0274(19) Uani 0.50 d 1 . . .
C9 C 0.7309(5) 0.3110(4) 0.4245(4) 0.0281(18) Uani 0.50 d 1 . . .
H9 H 0.7057 0.2915 0.3917 0.034 Uiso 0.50 calc 1 R . .
C3 C 0.8114(5) 0.3321(4) 0.4184(4) 0.0298(18) Uani 0.50 d 1 . . .
H3 H 0.8414 0.3264 0.3815 0.036 Uiso 0.50 calc 1 R . .
O4 O 0.9751(3) 0.4012(2) 0.5000 0.0483(13) Uani 1 d 2 S T P
O6 O 0.9797(4) 0.3678(3) 0.4110(4) 0.0381(16) Uani 0.50 d 1 . . .
C4 C 0.9412(5) 0.3786(4) 0.4618(4) 0.033(2) Uani 0.50 d 1 . . .
C5 C 0.7220(5) 0.3484(4) 0.4708(4) 0.0303(19) Uani 0.50 d 1 . . .
H5 H 0.6916 0.3536 0.4339 0.036 Uiso 0.50 calc 1 R . .
C13 C 0.8032(6) 0.3702(4) 0.4776(4) 0.030(2) Uani 0.50 d 1 . . .
H13 H 0.8276 0.3904 0.4450 0.037 Uiso 0.50 calc 1 R . .
O0AA O 0.9864(5) 0.3515(3) 0.3752(4) 0.0493(19) Uani 0.50 d 1 . . .
H2 H 0.415(5) 0.138(2) 0.5000 0.08(3) Uiso 1 d 2 DS T P

loop_
_atom_site_aniso_label
_atom_site_aniso_U_11
_atom_site_aniso_U_22
_atom_site_aniso_U_33
_atom_site_aniso_U_23
_atom_site_aniso_U_13
_atom_site_aniso_U_12
Cu1 0.0245(3) 0.0205(3) 0.0068(3) 0.000 0.000 -0.0091(3)
Cu2 0.0162(3) 0.0281(4) 0.0100(3) 0.000 0.000 -0.0096(3)
Cu3 0.0396(3) 0.0321(3) 0.0204(3) 0.0029(2) -0.0090(2) -0.0209(2)
Cl4 0.0202(6) 0.0196(6) 0.0179(6) 0.000 0.000 -0.0067(5)
O2 0.0171(17) 0.024(2) 0.0212(18) 0.000 0.000 -0.0071(16)
N7 0.0203(15) 0.038(2) 0.0158(15) 0.0010(14) -0.0044(13) -0.0116(14)
N9 0.0250(16) 0.043(2) 0.0197(16) 0.0013(15) -0.0078(13) -0.0135(15)
N10 0.0282(17) 0.053(2) 0.0135(16) 0.0069(16) -0.0030(13) -0.0148(16)
C17 0.026(2) 0.057(3) 0.0142(18) 0.0027(18) -0.0030(16) -0.016(2)
C31 0.032(2) 0.059(3) 0.016(2) 0.0029(19) -0.0056(17) -0.014(2)
C7 0.030(2) 0.051(3) 0.0125(17) 0.0057(18) -0.0014(16) -0.0078(19)
C10 0.028(2) 0.040(2) 0.021(2) -0.0040(18) 0.0052(17) -0.0015(18)
C11 0.033(2) 0.029(2) 0.020(2) 0.0018(16) 0.0013(17) 0.0039(18)
C12 0.030(2) 0.028(2) 0.0141(17) 0.0047(15) 0.0035(15) 0.0026(17)
C15 0.034(2) 0.100(5) 0.035(3) 0.043(3) 0.001(2) 0.007(3)
C16 0.031(2) 0.086(4) 0.040(3) 0.038(3) 0.010(2) 0.020(2)
C6 0.030(2) 0.030(2) 0.0128(17) -0.0001(16) 0.0009(15) 0.0056(17)
O3 0.0396(15) 0.0295(16) 0.0238(13) 0.0108(12) 0.0141(12) 0.0140(13)
O5 0.0421(16) 0.0297(16) 0.0300(15) 0.0120(13) 0.0166(13) 0.0177(13)
N3 0.0261(16) 0.0245(17) 0.0376(17) 0.0044(15) -0.0101(15) -0.0107(14)
C1 0.034(2) 0.026(2) 0.089(4) 0.012(3) -0.035(3) -0.015(2)
N5 0.014(2) 0.019(3) 0.130(6) 0.000 0.000 -0.007(2)
Cl2 0.1170(12) 0.0504(8) 0.0295(6) -0.0019(6) -0.0229(7) -0.0434(8)
Cl1 0.0347(12) 0.0165(11) 0.146(3) 0.000 0.000 -0.0055(10)
O1 0.049(3) 0.035(3) 0.098(4) 0.000 0.000 -0.005(2)
C2 0.016(3) 0.015(4) 0.021(4) 0.003(3) 0.000(3) -0.008(3)
C8 0.021(5) 0.028(5) 0.033(5) 0.003(4) -0.002(4) -0.004(4)
C9 0.022(4) 0.045(5) 0.017(4) 0.001(4) 0.000(3) -0.010(4)
C3 0.022(4) 0.045(5) 0.023(4) 0.002(4) 0.005(3) -0.003(4)
O4 0.023(2) 0.038(3) 0.084(4) 0.000 0.000 -0.011(2)
O6 0.022(3) 0.056(5) 0.036(4) 0.010(4) 0.005(3) -0.006(3)
C4 0.025(4) 0.036(5) 0.038(5) 0.005(4) 0.002(4) -0.006(4)
C5 0.020(4) 0.032(5) 0.039(4) 0.014(4) -0.007(3) -0.004(4)
C13 0.026(5) 0.026(5) 0.039(5) 0.014(3) 0.002(4) -0.006(4)
O0AA 0.049(4) 0.055(5) 0.044(5) 0.006(4) 0.003(4) 0.009(4)

loop_
_atom_type_symbol
_atom_type_description
_atom_type_scat_dispersion_real
_atom_type_scat_dispersion_imag
_atom_type_scat_source
C C 0.0033 0.0016 'International Tables Vol C Tables 4.2.6.8 and 6.1.1.4'
H H 0.0000 0.0000 'International Tables Vol C Tables 4.2.6.8 and 6.1.1.4'
Cl Cl 0.1484 0.1585 'International Tables Vol C Tables 4.2.6.8 and 6.1.1.4'
Cu Cu 0.3201 1.2651 'International Tables Vol C Tables 4.2.6.8 and 6.1.1.4'
N N 0.0061 0.0033 'International Tables Vol C Tables 4.2.6.8 and 6.1.1.4'
O O 0.0106 0.0060 'International Tables Vol C Tables 4.2.6.8 and 6.1.1.4'

loop_
_geom_angle_atom_site_label_1
_geom_angle_atom_site_label_2
_geom_angle_atom_site_label_3
_geom_angle
_geom_angle_site_symmetry_1
_geom_angle_site_symmetry_3
Cl4 Cu1 Cu1 168.64(5) . 9_556
O3 Cu1 Cu1 88.08(8) 3_556 9_556
O3 Cu1 Cu1 88.08(8) 12 9_556
O3 Cu1 Cl4 99.97(8) 12 .
O3 Cu1 Cl4 99.97(8) 3_556 .
O3 Cu1 O3 89.00(18) 3_556 12
O5 Cu1 Cu1 79.98(8) 11 9_556
O5 Cu1 Cu1 79.98(8) 4_556 9_556
O5 Cu1 Cl4 92.19(9) 11 .
O5 Cu1 Cl4 92.19(9) 4_556 .
O5 Cu1 O3 167.82(12) 11 3_556
O5 Cu1 O3 167.82(12) 4_556 12
O5 Cu1 O3 88.23(13) 11 12
O5 Cu1 O3 88.23(13) 4_556 3_556
O5 Cu1 O5 92.00(19) 11 4_556
Cl4 Cu2 Cl1 92.05(4) . .
Cl4 Cu2 O1 97.27(13) . .
O2 Cu2 Cl4 168.84(12) . .
O2 Cu2 Cl1 76.79(11) . .
O2 Cu2 O1 93.89(17) . .
N7 Cu2 Cl4 91.04(9) 10_556 .
N7 Cu2 Cl4 91.04(9) . .
N7 Cu2 O2 89.56(9) 10_556 .
N7 Cu2 O2 89.56(9) . .
N7 Cu2 N7 173.7(2) 10_556 .
N7 Cu2 Cl1 92.95(10) . .
N7 Cu2 Cl1 92.95(10) 10_556 .
N7 Cu2 O1 86.91(10) 10_556 .
N7 Cu2 O1 86.91(10) . .
O1 Cu2 Cl1 170.68(12) . .
O2 Cu3 Cl2 173.03(12) . .
N9 Cu3 O2 89.93(13) . .
N9 Cu3 N3 176.41(16) . .
N9 Cu3 Cl2 91.25(11) . .
N3 Cu3 O2 87.72(13) . .
N3 Cu3 Cl2 91.41(11) . .
Cu2 Cl4 Cu1 120.52(6) . .
Cu3 O2 Cu2 109.21(12) 10_556 .
Cu3 O2 Cu2 109.21(12) . .
Cu3 O2 Cu3 112.73(17) 10_556 .
N9 N7 Cu2 120.1(2) . .
C17 N7 Cu2 132.4(3) . .
C17 N7 N9 107.5(3) . .
N7 N9 Cu3 119.4(2) . .
C31 N9 Cu3 133.0(3) . .
C31 N9 N7 107.6(3) . .
C17 N10 C31 105.9(3) . .
C17 N10 C7 126.6(3) . .
C31 N10 C7 127.5(3) . .
N7 C17 N10 109.7(3) . .
N9 C31 N10 109.3(3) . .
C10 C7 N10 119.8(4) . .
C10 C7 C15 121.9(4) . .
C15 C7 N10 118.3(4) . .
C7 C10 C11 118.9(4) . .
C10 C11 C12 120.0(4) . .
C11 C12 C6 121.3(3) . .
C16 C12 C11 120.0(4) . .
C16 C12 C6 118.7(4) . .
C7 C15 C16 118.7(4) . .
C15 C16 C12 120.3(4) . .
O3 C6 C12 118.3(3) . .
O3 C6 O5 125.3(3) . .
O5 C6 C12 116.3(3) . .
C6 O3 Cu1 118.0(2) . 3_556
C6 O5 Cu1 128.0(3) . 11_556
N3 N3 Cu3 121.09(10) 10_556 .
C1 N3 Cu3 131.5(4) . .
C1 N3 N3 107.2(3) . 10_556
N3 C1 N5 109.9(5) . .
C1 N5 C1 105.8(5) 10_556 .
C1 N5 C2 110.7(3) 10_556 .
C1 N5 C2 110.7(3) . 10_556
C1 N5 C2 143.1(4) . .
C1 N5 C2 143.1(4) 10_556 10_556
C2 N5 C2 32.4(5) 10_556 .
Cu2 Cl1 Cu2 180.0 . 13_556
C9 C2 N5 127.3(6) . .
C5 C2 N5 109.6(5) 10_556 .
C5 C2 C9 122.7(7) 10_556 .
C3 C8 C4 119.1(8) . .
C3 C8 C13 120.1(7) . 10_556
C13 C8 C4 120.4(8) 10_556 .
C3 C9 C2 118.6(7) . .
C9 C3 C8 120.4(8) . .
C4 O4 C4 93.7(9) . 10_556
O4 C4 C8 122.7(8) . .
O4 C4 O6 119.4(8) . .
O6 C4 C8 117.8(8) . .
C2 C5 C13 118.3(7) 10_556 .
C8 C13 C5 78.2(6) 10_556 10_556
C5 C13 C8 119.9(8) . 10_556
C5 C13 C5 44.4(7) . 10_556

loop_
_geom_bond_atom_site_label_1
_geom_bond_atom_site_label_2
_geom_bond_distance
_geom_bond_site_symmetry_2
Cu1 Cu1 2.6394(12) 9_556
Cu1 Cl4 2.3884(13) .
Cu1 O3 1.969(3) 3_556
Cu1 O3 1.969(3) 12
Cu1 O5 1.961(3) 4_556
Cu1 O5 1.961(3) 11
Cu2 Cl4 2.2815(13) .
Cu2 O2 2.033(3) .
Cu2 N7 1.959(3) .
Cu2 N7 1.959(3) 10_556
Cu2 Cl1 2.5944(7) .
Cu2 O1 2.470(5) .
Cu3 O2 2.029(2) .
Cu3 N9 1.951(3) .
Cu3 N3 1.957(3) .
Cu3 Cl2 2.2732(13) .
O2 Cu3 2.028(2) 10_556
N7 N9 1.368(4) .
N7 C17 1.300(5) .
N9 C31 1.305(5) .
N10 C17 1.348(5) .
N10 C31 1.352(5) .
N10 C7 1.447(5) .
C7 C10 1.373(6) .
C7 C15 1.375(6) .
C10 C11 1.379(6) .
C11 C12 1.384(6) .
C12 C16 1.381(6) .
C12 C6 1.493(5) .
C15 C16 1.377(6) .
C6 O3 1.253(5) .
C6 O5 1.261(5) .
O3 Cu1 1.969(3) 3_556
O5 Cu1 1.961(3) 11_556
N3 N3 1.356(7) 10_556
N3 C1 1.303(5) .
C1 N5 1.334(6) .
N5 C1 1.334(6) 10_556
N5 C2 1.515(9) .
N5 C2 1.515(9) 10_556
Cl1 Cu2 2.5944(7) 13_556
C2 C9 1.380(10) .
C2 C5 1.366(10) 10_556
C8 C3 1.377(12) .
C8 C4 1.534(12) .
C8 C13 1.395(11) 10_556
C9 C3 1.376(11) .
O4 C4 1.116(9) .
O4 C4 1.116(9) 10_556
O6 C4 1.269(12) .
C5 C2 1.366(10) 10_556
C5 C13 1.393(13) .
C13 C8 1.395(11) 10_556
C13 C5 1.769(13) 10_556
O0AA Cu3 2.441(8) 13_656

loop_
_platon_squeeze_void_nr
_platon_squeeze_void_average_x
_platon_squeeze_void_average_y
_platon_squeeze_void_average_z
_platon_squeeze_void_volume
_platon_squeeze_void_count_electrons
_platon_squeeze_void_content
1 0.000 0.500 0.250 238 45 ' '
2 0.000 0.000 0.250 22 2 ' '
3 0.000 0.500 0.750 238 45 ' '
4 0.000 0.000 0.750 22 2 ' '
5 0.250 0.250 0.212 41 13 ' '
6 0.250 0.750 0.288 42 13 ' '
7 0.250 0.750 0.712 41 13 ' '
8 0.250 0.250 0.788 42 13 ' '
9 0.500 1.000 0.250 238 45 ' '
10 0.500 0.000 0.750 238 45 ' '
11 0.500 0.500 0.250 22 2 ' '
12 0.500 0.500 0.750 22 2 ' '
13 0.750 0.750 0.212 41 13 ' '
14 0.750 0.250 0.288 42 13 ' '
15 0.750 0.250 0.712 41 13 ' '
16 0.750 0.750 0.788 42 13 ' '
